data_7105325
loop_
_publ_author_name
'Paretzki, Alexa'
'Pattacini, Roberto'
'Huebner, Ralph'
'Braunstein, Pierre'
'Sarkar, Biprajit'

_publ_section_title
;
 Stabilising a quinonoid-bridged dicopper(I) complex by use of a dppf
 (dppf = (diphenylphosphino)ferrocene) backbone.
;
_journal_issue 9
_journal_name_full 'Chemical communications (Cambridge, England)'
_journal_page_first 1497
_journal_page_last 1499
_journal_paper_doi 10.1039/b921731b
_journal_volume 46
_journal_year 2010
_chemical_formula_moiety 'C82 H76 Cu2 Fe2 N2 O2 P4, 2(C H2 Cl2)'
_chemical_formula_sum 'C84 H80 Cl4 Cu2 Fe2 N2 O2 P4'
_chemical_formula_weight 1653.34
_space_group_IT_number 14
_symmetry_cell_setting monoclinic
_symmetry_Int_Tables_number 14
_symmetry_space_group_name_Hall '-P 2ybc'
_symmetry_space_group_name_H-M 'P 1 21/c 1'
_atom_sites_solution_hydrogens geom
_atom_sites_solution_primary direct
_atom_sites_solution_secondary difmap
_audit_creation_method SHELXL-97
_cell_angle_alpha 90.00
_cell_angle_beta 94.9910(10)
_cell_angle_gamma 90.00
_cell_formula_units_Z 4
_cell_length_a 17.5376(3)
_cell_length_b 19.2134(5)
_cell_length_c 23.0786(6)
_cell_measurement_reflns_used 14609
_cell_measurement_temperature 173(2)
_cell_measurement_theta_max 27.485
_cell_measurement_theta_min 0.407
_cell_volume 7747.0(3)
_computing_cell_refinement 'HKL Scalepack (Otwinowski & Minor 1997)'
_computing_data_reduction 'HKL Denzo and Scalepack (Otwinowski & Minor 1997)'
_computing_molecular_graphics ORTEP-3
_computing_publication_material PLATON
_computing_structure_refinement 'SHELXL-97 (Sheldrick, 1997)'
_computing_structure_solution 'SHELXS-97 (Sheldrick, 1997)'
_diffrn_ambient_temperature 173(2)
_diffrn_detector_area_resol_mean 9
_diffrn_measured_fraction_theta_full 0.990
_diffrn_measured_fraction_theta_max 0.990
_diffrn_measurement_device_type KappaCCD
_diffrn_measurement_method CCD
_diffrn_radiation_monochromator graphite
_diffrn_radiation_probe x-ray
_diffrn_radiation_type MoK\a
_diffrn_radiation_wavelength 0.71073
_diffrn_reflns_av_R_equivalents 0.0742
_diffrn_reflns_av_sigmaI/netI 0.0845
_diffrn_reflns_limit_h_max 21
_diffrn_reflns_limit_h_min -21
_diffrn_reflns_limit_k_max 21
_diffrn_reflns_limit_k_min -23
_diffrn_reflns_limit_l_max 26
_diffrn_reflns_limit_l_min -27
_diffrn_reflns_number 37998
_diffrn_reflns_theta_full 25.20
_diffrn_reflns_theta_max 25.20
_diffrn_reflns_theta_min 1.17
_diffrn_source 'fine-focus sealed tube'
_exptl_absorpt_coefficient_mu 1.178
_exptl_absorpt_correction_type none
_exptl_crystal_colour black
_exptl_crystal_density_diffrn 1.418
_exptl_crystal_density_method 'not measured'
_exptl_crystal_description block
_exptl_crystal_F_000 3407
_exptl_crystal_size_max 0.3
_exptl_crystal_size_mid 0.3
_exptl_crystal_size_min 0.25
_refine_diff_density_max 0.750
_refine_diff_density_min -1.147
_refine_diff_density_rms 0.112
_refine_ls_extinction_method none
_refine_ls_goodness_of_fit_ref 1.044
_refine_ls_hydrogen_treatment constr
_refine_ls_matrix_type full
_refine_ls_number_parameters 925
_refine_ls_number_reflns 13787
_refine_ls_number_restraints 142
_refine_ls_restrained_S_all 1.047
_refine_ls_R_factor_all 0.1231
_refine_ls_R_factor_gt 0.0672
_refine_ls_shift/su_max 0.001
_refine_ls_shift/su_mean 0.000
_refine_ls_structure_factor_coef Fsqd
_refine_ls_weighting_details 'calc w=1/[\s^2^(Fo^2^)+(0.1118P)^2^+2.9340P] where P=(Fo^2^+2Fc^2^)/3'
_refine_ls_weighting_scheme calc
_refine_ls_wR_factor_gt 0.1746
_refine_ls_wR_factor_ref 0.1993
_reflns_number_gt 8645
_reflns_number_total 13787
_reflns_threshold_expression >2sigma(I)
_cod_data_source_file b921731b.txt
_cod_data_source_block 2
_cod_original_sg_symbol_H-M 'P 21/c'
_cod_database_code 7105325

loop_
_symmetry_equiv_pos_as_xyz
'x, y, z'
'-x, y+1/2, -z+1/2'
'-x, -y, -z'
'x, -y-1/2, z-1/2'

loop_
_atom_site_label
_atom_site_type_symbol
_atom_site_fract_x
_atom_site_fract_y
_atom_site_fract_z
_atom_site_U_iso_or_equiv
_atom_site_adp_type
_atom_site_occupancy
_atom_site_symmetry_multiplicity
_atom_site_calc_flag
_atom_site_refinement_flags
_atom_site_disorder_assembly
_atom_site_disorder_group
Cu1 Cu 0.42933(4) -0.05185(3) 0.21861(3) 0.0403(2) Uani 1 1 d . A .
Cu2 Cu 0.13525(4) 0.21309(3) 0.05702(3) 0.0360(2) Uani 1 1 d . . .
Fe1 Fe 0.58326(4) -0.20799(4) 0.27508(4) 0.0405(2) Uani 1 1 d . . .
Fe2 Fe -0.02260(4) 0.35262(4) -0.01847(3) 0.0360(2) Uani 1 1 d . . .
P1 P 0.39452(8) -0.15028(7) 0.26165(7) 0.0366(4) Uani 1 1 d . . .
P2 P 0.55254(8) -0.03229(7) 0.24877(7) 0.0379(4) Uani 1 1 d . . .
P3 P 0.16359(8) 0.32157(7) 0.02844(7) 0.0351(4) Uani 1 1 d . . .
P4 P 0.00722(8) 0.19864(7) 0.05569(6) 0.0362(4) Uani 1 1 d . . .
N1 N 0.3880(3) -0.0246(2) 0.1383(2) 0.0433(12) Uani 1 1 d D . .
N2 N 0.2118(3) 0.1395(2) 0.03773(19) 0.0382(11) Uani 1 1 d . . .
O1 O 0.3535(2) 0.02951(19) 0.23698(16) 0.0470(10) Uani 1 1 d . . .
O2 O 0.1838(2) 0.18899(18) 0.14101(15) 0.0369(9) Uani 1 1 d . A .
C1 C 0.3200(3) 0.0557(3) 0.1915(2) 0.0361(13) Uani 1 1 d . A .
C6 C 0.3389(3) 0.0271(3) 0.1336(2) 0.0339(13) Uani 1 1 d . A .
C5 C 0.3048(3) 0.0568(3) 0.0824(3) 0.0411(14) Uani 1 1 d . . .
H3 H 0.3185 0.0406 0.0468 0.049 Uiso 1 1 calc R A .
C4 C 0.2500(3) 0.1108(3) 0.0832(2) 0.0355(13) Uani 1 1 d . A .
C3 C 0.2315(3) 0.1381(3) 0.1411(2) 0.0326(13) Uani 1 1 d . . .
C2 C 0.2665(3) 0.1095(3) 0.1916(2) 0.0399(14) Uani 1 1 d . A .
H6 H 0.2538 0.1269 0.2272 0.048 Uiso 1 1 calc R . .
C7 C 0.4667(3) -0.2164(3) 0.2798(3) 0.0373(13) Uani 1 1 d . . .
C8 C 0.4942(3) -0.2651(3) 0.2401(3) 0.0465(16) Uani 1 1 d . . .
H8 H 0.4785 -0.2676 0.2006 0.056 Uiso 1 1 calc R . .
C9 C 0.5492(3) -0.3091(3) 0.2700(3) 0.0511(17) Uani 1 1 d . . .
H9 H 0.5749 -0.3458 0.2540 0.061 Uiso 1 1 calc R . .
C10 C 0.5577(3) -0.2875(3) 0.3279(3) 0.0524(17) Uani 1 1 d . . .
H10 H 0.5909 -0.3069 0.3572 0.063 Uiso 1 1 calc R . .
C11 C 0.5067(3) -0.2305(3) 0.3347(3) 0.0461(15) Uani 1 1 d . . .
H11 H 0.5008 -0.2068 0.3692 0.055 Uiso 1 1 calc R . .
C12 C 0.6138(3) -0.1083(3) 0.2559(3) 0.0407(14) Uani 1 1 d . . .
C13 C 0.6618(3) -0.1336(3) 0.3040(3) 0.0484(16) Uani 1 1 d . . .
H13 H 0.6675 -0.1135 0.3408 0.058 Uiso 1 1 calc R . .
C14 C 0.6998(3) -0.1943(3) 0.2871(4) 0.059(2) Uani 1 1 d . . .
H14 H 0.7340 -0.2212 0.3106 0.071 Uiso 1 1 calc R . .
C15 C 0.6766(3) -0.2066(3) 0.2285(4) 0.062(2) Uani 1 1 d . . .
H15 H 0.6929 -0.2431 0.2063 0.075 Uiso 1 1 calc R . .
C16 C 0.6243(3) -0.1542(3) 0.2088(3) 0.0473(15) Uani 1 1 d . . .
H16 H 0.6006 -0.1503 0.1713 0.057 Uiso 1 1 calc R . .
C17 C 0.3195(3) -0.2013(3) 0.2211(2) 0.0399(14) Uani 1 1 d . . .
C18 C 0.3100(3) -0.2730(3) 0.2286(3) 0.0433(14) Uani 1 1 d . . .
H18 H 0.3427 -0.2973 0.2552 0.052 Uiso 1 1 calc R . .
C19 C 0.2516(3) -0.3075(3) 0.1961(3) 0.0510(16) Uani 1 1 d . . .
H19 H 0.2456 -0.3553 0.2006 0.061 Uiso 1 1 calc R . .
C20 C 0.2029(4) -0.2720(4) 0.1576(3) 0.065(2) Uani 1 1 d . . .
H20 H 0.1640 -0.2958 0.1359 0.077 Uiso 1 1 calc R . .
C21 C 0.2103(4) -0.2009(4) 0.1501(3) 0.071(2) Uani 1 1 d . . .
H21 H 0.1763 -0.1770 0.1241 0.086 Uiso 1 1 calc R . .
C22 C 0.2694(4) -0.1655(3) 0.1821(3) 0.0555(17) Uani 1 1 d . . .
H22 H 0.2751 -0.1178 0.1772 0.067 Uiso 1 1 calc R . .
C23 C 0.3555(3) -0.1357(3) 0.3315(2) 0.0407(14) Uani 1 1 d . . .
C24 C 0.3620(4) -0.0688(3) 0.3555(3) 0.0543(17) Uani 1 1 d . . .
H24 H 0.3851 -0.0335 0.3359 0.065 Uiso 1 1 calc R . .
C25 C 0.3338(5) -0.0553(4) 0.4088(3) 0.072(2) Uani 1 1 d . . .
H25 H 0.3388 -0.0110 0.4249 0.086 Uiso 1 1 calc R . .
C26 C 0.2992(4) -0.1063(5) 0.4376(3) 0.075(2) Uani 1 1 d . . .
H26 H 0.2794 -0.0967 0.4728 0.090 Uiso 1 1 calc R . .
C27 C 0.2932(4) -0.1733(4) 0.4142(3) 0.075(2) Uani 1 1 d . . .
H27 H 0.2704 -0.2086 0.4343 0.090 Uiso 1 1 calc R . .
C28 C 0.3210(4) -0.1871(4) 0.3614(3) 0.0652(19) Uani 1 1 d . . .
H28 H 0.3164 -0.2317 0.3459 0.078 Uiso 1 1 calc R . .
C29 C 0.6053(3) 0.0240(3) 0.2022(2) 0.0405(14) Uani 1 1 d . . .
C30 C 0.5658(4) 0.0690(3) 0.1641(3) 0.0549(17) Uani 1 1 d . . .
H30 H 0.5126 0.0699 0.1624 0.066 Uiso 1 1 calc R . .
C31 C 0.6024(5) 0.1123(4) 0.1285(3) 0.068(2) Uani 1 1 d . . .
H31 H 0.5743 0.1427 0.1035 0.081 Uiso 1 1 calc R . .
C32 C 0.6795(5) 0.1109(4) 0.1298(3) 0.072(2) Uani 1 1 d . . .
H32 H 0.7046 0.1402 0.1056 0.086 Uiso 1 1 calc R . .
C33 C 0.7210(4) 0.0662(3) 0.1667(3) 0.066(2) Uani 1 1 d . . .
H33 H 0.7741 0.0649 0.1671 0.080 Uiso 1 1 calc R . .
C34 C 0.6842(4) 0.0234(3) 0.2032(3) 0.0562(18) Uani 1 1 d . . .
H34 H 0.7126 -0.0061 0.2286 0.067 Uiso 1 1 calc R . .
C35 C 0.5672(3) 0.0081(3) 0.3209(2) 0.0394(14) Uani 1 1 d . . .
C36 C 0.5870(4) 0.0776(3) 0.3271(3) 0.0513(16) Uani 1 1 d . . .
H36 H 0.5965 0.1039 0.2947 0.062 Uiso 1 1 calc R . .
C37 C 0.5925(4) 0.1078(4) 0.3815(3) 0.067(2) Uani 1 1 d . . .
H37 H 0.6060 0.1545 0.3855 0.081 Uiso 1 1 calc R . .
C38 C 0.5784(4) 0.0701(4) 0.4300(3) 0.068(2) Uani 1 1 d . . .
H38 H 0.5817 0.0911 0.4664 0.082 Uiso 1 1 calc R . .
C39 C 0.5594(4) 0.0008(5) 0.4239(3) 0.074(2) Uani 1 1 d . . .
H39 H 0.5513 -0.0255 0.4567 0.089 Uiso 1 1 calc R . .
C40 C 0.5521(4) -0.0303(4) 0.3691(3) 0.0574(18) Uani 1 1 d . . .
H40 H 0.5371 -0.0766 0.3650 0.069 Uiso 1 1 calc R . .
C41 C 0.0922(3) 0.3582(3) -0.0245(2) 0.0346(12) Uani 1 1 d . . .
C42 C 0.0559(3) 0.3195(3) -0.0722(2) 0.0423(14) Uani 1 1 d . . .
H42 H 0.0658 0.2734 -0.0812 0.051 Uiso 1 1 calc R . .
C43 C 0.0026(3) 0.3636(4) -0.1029(3) 0.0520(17) Uani 1 1 d . . .
H43 H -0.0288 0.3514 -0.1359 0.062 Uiso 1 1 calc R . .
C44 C 0.0046(4) 0.4281(3) -0.0762(3) 0.0538(17) Uani 1 1 d . . .
H44 H -0.0255 0.4662 -0.0881 0.065 Uiso 1 1 calc R . .
C45 C 0.0606(3) 0.4264(3) -0.0270(3) 0.0417(14) Uani 1 1 d . . .
H45 H 0.0737 0.4630 -0.0017 0.050 Uiso 1 1 calc R . .
C46 C -0.0516(3) 0.2745(3) 0.0358(2) 0.0355(13) Uani 1 1 d . . .
C47 C -0.0474(3) 0.3398(3) 0.0652(3) 0.0442(14) Uani 1 1 d . . .
H47 H -0.0147 0.3505 0.0979 0.053 Uiso 1 1 calc R . .
C48 C -0.1009(4) 0.3855(3) 0.0363(3) 0.0550(17) Uani 1 1 d . . .
H48 H -0.1102 0.4312 0.0471 0.066 Uiso 1 1 calc R . .
C49 C -0.1381(3) 0.3499(3) -0.0118(3) 0.0513(16) Uani 1 1 d . . .
H49 H -0.1755 0.3683 -0.0385 0.062 Uiso 1 1 calc R . .
C50 C -0.1082(3) 0.2809(3) -0.0121(3) 0.0433(14) Uani 1 1 d . . .
H50 H -0.1230 0.2463 -0.0388 0.052 Uiso 1 1 calc R . .
C51 C 0.2530(3) 0.3297(3) -0.0067(3) 0.0452(15) Uani 1 1 d . . .
C52 C 0.2567(4) 0.3578(3) -0.0621(3) 0.0620(19) Uani 1 1 d . . .
H52 H 0.2127 0.3758 -0.0820 0.074 Uiso 1 1 calc R . .
C53 C 0.3253(5) 0.3591(4) -0.0878(4) 0.087(3) Uani 1 1 d . . .
H53 H 0.3277 0.3773 -0.1250 0.104 Uiso 1 1 calc R . .
C54 C 0.3895(5) 0.3329(5) -0.0571(5) 0.096(3) Uani 1 1 d U . .
H54 H 0.4360 0.3338 -0.0736 0.115 Uiso 1 1 calc R . .
C55 C 0.3864(4) 0.3060(5) -0.0035(5) 0.095(3) Uani 1 1 d U . .
H55 H 0.4309 0.2894 0.0167 0.114 Uiso 1 1 calc R . .
C56 C 0.3184(4) 0.3026(4) 0.0217(4) 0.075(2) Uani 1 1 d . . .
H56 H 0.3166 0.2819 0.0580 0.090 Uiso 1 1 calc R . .
C57 C 0.1734(3) 0.3905(3) 0.0833(3) 0.0378(14) Uani 1 1 d . . .
C58 C 0.2121(4) 0.4521(3) 0.0752(3) 0.0517(17) Uani 1 1 d . . .
H58 H 0.2361 0.4588 0.0413 0.062 Uiso 1 1 calc R . .
C59 C 0.2156(4) 0.5040(3) 0.1172(4) 0.062(2) Uani 1 1 d . . .
H59 H 0.2427 0.5448 0.1120 0.074 Uiso 1 1 calc R . .
C60 C 0.1793(5) 0.4944(4) 0.1653(4) 0.073(2) Uani 1 1 d . . .
H60 H 0.1807 0.5298 0.1929 0.087 Uiso 1 1 calc R . .
C61 C 0.1402(4) 0.4344(4) 0.1753(3) 0.072(2) Uani 1 1 d . . .
H61 H 0.1156 0.4292 0.2092 0.086 Uiso 1 1 calc R . .
C62 C 0.1378(4) 0.3815(3) 0.1339(3) 0.0524(17) Uani 1 1 d . . .
H62 H 0.1123 0.3401 0.1403 0.063 Uiso 1 1 calc R . .
C63 C -0.0268(4) 0.1751(3) 0.1253(3) 0.0504(16) Uani 1 1 d . . .
C64 C -0.0892(4) 0.2059(4) 0.1483(3) 0.072(2) Uani 1 1 d . . .
H64 H -0.1138 0.2427 0.1282 0.086 Uiso 1 1 calc R . .
C65 C -0.1162(6) 0.1842(6) 0.1995(4) 0.098(3) Uani 1 1 d . . .
H65 H -0.1594 0.2049 0.2129 0.117 Uiso 1 1 calc R . .
C66 C -0.0799(6) 0.1333(6) 0.2298(4) 0.093(3) Uani 1 1 d U . .
H66 H -0.0965 0.1209 0.2655 0.112 Uiso 1 1 calc R . .
C67 C -0.0162(6) 0.0968(5) 0.2095(4) 0.098(3) Uani 1 1 d U . .
H67 H 0.0064 0.0594 0.2299 0.117 Uiso 1 1 calc R . .
C68 C 0.0113(4) 0.1208(4) 0.1560(3) 0.074(2) Uani 1 1 d . . .
H68 H 0.0541 0.1003 0.1419 0.089 Uiso 1 1 calc R . .
C69 C -0.0407(3) 0.1330(3) 0.0084(3) 0.0430(15) Uani 1 1 d . . .
C70 C -0.0026(5) 0.1009(4) -0.0318(4) 0.084(2) Uani 1 1 d U . .
H70 H 0.0485 0.1120 -0.0348 0.101 Uiso 1 1 calc R . .
C71 C -0.0384(6) 0.0502(5) -0.0701(4) 0.111(3) Uani 1 1 d U . .
H71 H -0.0109 0.0282 -0.0975 0.133 Uiso 1 1 calc R . .
C72 C -0.1130(5) 0.0345(4) -0.0660(4) 0.090(3) Uani 1 1 d U . .
H72 H -0.1377 0.0030 -0.0918 0.108 Uiso 1 1 calc R . .
C73 C -0.1518(5) 0.0649(4) -0.0242(4) 0.078(2) Uani 1 1 d U . .
H73 H -0.2024 0.0524 -0.0206 0.093 Uiso 1 1 calc R . .
C74 C -0.1171(4) 0.1141(3) 0.0130(3) 0.0631(19) Uani 1 1 d . . .
H74 H -0.1445 0.1346 0.0412 0.076 Uiso 1 1 calc R . .
C75 C 0.2291(4) 0.1148(3) -0.0201(3) 0.0582(18) Uani 1 1 d . . .
H75A H 0.2081 0.0684 -0.0259 0.070 Uiso 1 1 calc R . .
H75B H 0.2843 0.1112 -0.0205 0.070 Uiso 1 1 calc R . .
C76 C 0.1994(4) 0.1593(4) -0.0700(3) 0.0654(19) Uani 1 1 d . . .
H76A H 0.2285 0.2022 -0.0697 0.078 Uiso 1 1 calc R . .
H76B H 0.1463 0.1710 -0.0659 0.078 Uiso 1 1 calc R . .
C77 C 0.2053(5) 0.1219(4) -0.1273(3) 0.080(2) Uani 1 1 d . . .
H77A H 0.2030 0.1563 -0.1582 0.096 Uiso 1 1 calc R . .
H77B H 0.2549 0.0994 -0.1262 0.096 Uiso 1 1 calc R . .
C78 C 0.1453(6) 0.0690(6) -0.1417(4) 0.118(4) Uani 1 1 d . . .
H78A H 0.1458 0.0355 -0.1108 0.177 Uiso 1 1 calc R . .
H78B H 0.1551 0.0459 -0.1772 0.177 Uiso 1 1 calc R . .
H78C H 0.0962 0.0913 -0.1465 0.177 Uiso 1 1 calc R . .
C79B C 0.4182(13) -0.0491(10) 0.0835(7) 0.067(6) Uani 0.50 1 d PDU A 2
H79A H 0.4641 -0.0239 0.0759 0.081 Uiso 0.50 1 calc PR A 2
H79B H 0.3803 -0.0435 0.0507 0.081 Uiso 0.50 1 calc PR A 2
C79A C 0.4001(11) -0.0620(10) 0.0840(6) 0.057(5) Uani 0.50 1 d PDU A 1
H79C H 0.4049 -0.0286 0.0530 0.069 Uiso 0.50 1 calc PR A 1
H79D H 0.3559 -0.0911 0.0731 0.069 Uiso 0.50 1 calc PR A 1
C80A C 0.4730(8) -0.1081(7) 0.0911(6) 0.054(4) Uani 0.50 1 d PDU A 1
H80A H 0.5181 -0.0789 0.0975 0.065 Uiso 0.50 1 calc PR A 1
H80B H 0.4709 -0.1386 0.1244 0.065 Uiso 0.50 1 calc PR A 1
C80B C 0.4363(12) -0.1283(9) 0.0954(8) 0.091(6) Uani 0.50 1 d PDU A 2
H80C H 0.4701 -0.1313 0.1309 0.109 Uiso 0.50 1 calc PR A 2
H80D H 0.3888 -0.1511 0.1030 0.109 Uiso 0.50 1 calc PR A 2
C81A C 0.4779(12) -0.1514(10) 0.0362(8) 0.100 Uiso 0.50 1 d PD A 1
H81A H 0.5255 -0.1775 0.0393 0.120 Uiso 0.50 1 calc PR A 1
H81B H 0.4781 -0.1207 0.0029 0.120 Uiso 0.50 1 calc PR A 1
C81B C 0.4717(12) -0.1696(10) 0.0496(8) 0.100 Uiso 0.50 1 d PD A 2
H81C H 0.4330 -0.1835 0.0192 0.120 Uiso 0.50 1 calc PR A 2
H81D H 0.4960 -0.2112 0.0665 0.120 Uiso 0.50 1 calc PR A 2
C82A C 0.4080(11) -0.2037(10) 0.0267(9) 0.120 Uiso 0.50 1 d PD A 1
H82A H 0.4020 -0.2283 0.0623 0.180 Uiso 0.50 1 calc PR A 1
H82B H 0.4176 -0.2364 -0.0033 0.180 Uiso 0.50 1 calc PR A 1
H82C H 0.3621 -0.1782 0.0153 0.180 Uiso 0.50 1 calc PR A 1
C82B C 0.5323(11) -0.1214(10) 0.0244(9) 0.120 Uiso 0.50 1 d PD A 2
H82D H 0.5090 -0.0777 0.0130 0.180 Uiso 0.50 1 calc PR A 2
H82E H 0.5512 -0.1433 -0.0090 0.180 Uiso 0.50 1 calc PR A 2
H82F H 0.5740 -0.1136 0.0534 0.180 Uiso 0.50 1 calc PR A 2
C83 C 0.1077(7) 0.2527(6) 0.2495(4) 0.134(4) Uani 1 1 d . . .
H83A H 0.1472 0.2847 0.2395 0.160 Uiso 1 1 calc R . .
H83B H 0.0928 0.2248 0.2154 0.160 Uiso 1 1 calc R . .
C84 C 0.8263(6) 0.4667(7) 0.2167(5) 0.125(4) Uani 1 1 d U . .
H84A H 0.7767 0.4484 0.2022 0.151 Uiso 1 1 calc R B 1
H84B H 0.8204 0.4953 0.2506 0.151 Uiso 1 1 calc R B 1
Cl1 Cl 0.0308(2) 0.2990(2) 0.2676(2) 0.209(2) Uani 1 1 d . . .
Cl2 Cl 0.1451(2) 0.19856(19) 0.30499(15) 0.1598(14) Uani 1 1 d . . .
Cl3 Cl 0.8662(3) 0.5112(2) 0.16555(15) 0.1845(18) Uani 1 1 d U C .
Cl4A Cl 0.8898(9) 0.4020(6) 0.2322(6) 0.259(6) Uani 0.50 1 d PU C 1
Cl4B Cl 0.8834(5) 0.4460(5) 0.2767(4) 0.167(3) Uani 0.50 1 d PU C 2

loop_
_atom_site_aniso_label
_atom_site_aniso_U_11
_atom_site_aniso_U_22
_atom_site_aniso_U_33
_atom_site_aniso_U_23
_atom_site_aniso_U_13
_atom_site_aniso_U_12
Cu1 0.0369(4) 0.0262(4) 0.0547(4) 0.0038(3) -0.0146(3) 0.0046(3)
Cu2 0.0330(4) 0.0246(3) 0.0485(4) 0.0039(3) -0.0080(3) 0.0037(3)
Fe1 0.0295(4) 0.0233(4) 0.0663(6) 0.0062(4) -0.0096(4) 0.0015(3)
Fe2 0.0313(4) 0.0298(4) 0.0456(5) 0.0044(4) -0.0037(4) 0.0036(3)
P1 0.0302(8) 0.0261(7) 0.0514(9) 0.0013(7) -0.0082(7) 0.0006(6)
P2 0.0353(8) 0.0235(7) 0.0522(9) 0.0045(7) -0.0113(7) -0.0009(6)
P3 0.0296(7) 0.0227(7) 0.0515(9) 0.0020(7) -0.0053(7) 0.0001(6)
P4 0.0325(8) 0.0279(7) 0.0465(9) 0.0062(7) -0.0054(7) -0.0035(6)
N1 0.044(3) 0.034(3) 0.050(3) -0.003(2) -0.011(2) 0.012(2)
N2 0.042(3) 0.027(2) 0.044(3) -0.002(2) -0.009(2) 0.008(2)
O1 0.055(2) 0.036(2) 0.047(2) 0.0033(19) -0.014(2) 0.0134(19)
O2 0.038(2) 0.0282(19) 0.043(2) -0.0006(17) -0.0088(17) 0.0071(17)
C1 0.031(3) 0.025(3) 0.049(3) 0.000(3) -0.013(3) -0.002(2)
C6 0.030(3) 0.020(3) 0.048(3) 0.000(3) -0.013(3) 0.000(2)
C5 0.044(3) 0.031(3) 0.046(3) -0.007(3) -0.007(3) 0.007(3)
C4 0.031(3) 0.019(3) 0.054(4) 0.001(3) -0.006(3) -0.002(2)
C3 0.026(3) 0.021(3) 0.048(3) 0.000(2) -0.010(2) -0.004(2)
C2 0.045(3) 0.032(3) 0.041(3) -0.002(3) -0.011(3) 0.007(3)
C7 0.030(3) 0.019(3) 0.061(4) 0.007(3) -0.004(3) -0.003(2)
C8 0.031(3) 0.031(3) 0.074(4) -0.002(3) -0.013(3) -0.003(3)
C9 0.038(3) 0.026(3) 0.088(5) 0.001(3) 0.002(3) 0.002(3)
C10 0.035(3) 0.033(3) 0.086(5) 0.019(3) -0.011(3) 0.005(3)
C11 0.039(3) 0.038(3) 0.059(4) 0.009(3) -0.010(3) 0.000(3)
C12 0.027(3) 0.030(3) 0.063(4) 0.009(3) -0.009(3) 0.001(2)
C13 0.034(3) 0.034(3) 0.074(4) 0.006(3) -0.019(3) -0.005(3)
C14 0.028(3) 0.034(3) 0.112(6) 0.019(4) -0.017(4) -0.002(3)
C15 0.037(4) 0.037(4) 0.113(6) 0.002(4) 0.008(4) 0.002(3)
C16 0.044(3) 0.036(3) 0.061(4) 0.012(3) 0.001(3) 0.001(3)
C17 0.035(3) 0.038(3) 0.045(3) -0.001(3) -0.004(3) 0.000(3)
C18 0.035(3) 0.033(3) 0.060(4) 0.000(3) -0.002(3) -0.004(3)
C19 0.039(3) 0.042(3) 0.071(4) -0.001(3) 0.002(3) -0.007(3)
C20 0.056(4) 0.076(5) 0.058(4) -0.007(4) -0.012(4) -0.028(4)
C21 0.062(5) 0.065(5) 0.080(5) 0.006(4) -0.035(4) -0.006(4)
C22 0.055(4) 0.043(4) 0.065(4) 0.010(3) -0.017(3) -0.010(3)
C23 0.035(3) 0.035(3) 0.049(3) -0.002(3) -0.010(3) 0.004(3)
C24 0.062(4) 0.048(4) 0.053(4) -0.008(3) 0.003(3) -0.003(3)
C25 0.088(6) 0.061(5) 0.064(5) -0.011(4) -0.001(4) -0.008(4)
C26 0.053(4) 0.104(7) 0.069(5) -0.025(5) 0.005(4) -0.001(5)
C27 0.073(5) 0.084(6) 0.069(5) 0.004(5) 0.016(4) -0.022(5)
C28 0.072(5) 0.054(4) 0.072(5) -0.010(4) 0.018(4) -0.011(4)
C29 0.046(4) 0.022(3) 0.053(4) -0.005(3) -0.004(3) 0.003(3)
C30 0.061(4) 0.037(3) 0.066(4) 0.010(3) 0.001(4) 0.006(3)
C31 0.092(6) 0.051(4) 0.062(5) 0.021(4) 0.018(4) 0.012(4)
C32 0.091(6) 0.046(4) 0.081(5) 0.009(4) 0.029(5) -0.007(4)
C33 0.059(4) 0.050(4) 0.093(6) -0.004(4) 0.020(4) -0.010(4)
C34 0.048(4) 0.038(3) 0.081(5) 0.010(3) -0.007(4) -0.001(3)
C35 0.034(3) 0.037(3) 0.044(3) 0.000(3) -0.012(3) 0.004(3)
C36 0.056(4) 0.036(3) 0.059(4) -0.005(3) -0.007(3) 0.002(3)
C37 0.065(5) 0.056(4) 0.080(5) -0.011(4) -0.002(4) -0.001(4)
C38 0.065(5) 0.083(6) 0.055(4) -0.019(4) -0.006(4) 0.015(4)
C39 0.072(5) 0.096(6) 0.054(5) 0.014(4) 0.006(4) 0.005(5)
C40 0.065(4) 0.051(4) 0.054(4) 0.004(3) -0.010(3) -0.007(3)
C41 0.034(3) 0.029(3) 0.041(3) 0.003(3) 0.000(2) -0.001(2)
C42 0.035(3) 0.046(3) 0.045(3) -0.006(3) 0.003(3) -0.002(3)
C43 0.046(4) 0.069(5) 0.039(3) 0.010(3) -0.006(3) 0.001(3)
C44 0.048(4) 0.045(4) 0.067(4) 0.020(3) -0.003(3) 0.002(3)
C45 0.040(3) 0.029(3) 0.054(4) 0.009(3) -0.004(3) 0.003(3)
C46 0.029(3) 0.032(3) 0.045(3) 0.003(3) 0.001(2) -0.001(2)
C47 0.046(3) 0.042(3) 0.045(3) -0.001(3) 0.009(3) -0.001(3)
C48 0.050(4) 0.040(4) 0.077(5) -0.002(3) 0.017(4) 0.010(3)
C49 0.030(3) 0.050(4) 0.074(4) 0.014(4) 0.003(3) 0.009(3)
C50 0.034(3) 0.046(3) 0.049(3) 0.005(3) -0.004(3) -0.002(3)
C51 0.035(3) 0.030(3) 0.070(4) -0.007(3) 0.002(3) -0.002(3)
C52 0.050(4) 0.048(4) 0.091(6) 0.001(4) 0.024(4) -0.009(3)
C53 0.092(7) 0.073(5) 0.101(6) -0.007(5) 0.035(6) -0.020(5)
C54 0.050(5) 0.102(7) 0.140(8) -0.019(6) 0.034(5) -0.008(5)
C55 0.042(4) 0.111(7) 0.132(7) -0.023(6) 0.003(5) 0.009(4)
C56 0.033(4) 0.082(5) 0.109(6) -0.005(5) 0.001(4) 0.010(4)
C57 0.032(3) 0.024(3) 0.054(4) -0.003(3) -0.015(3) 0.003(2)
C58 0.055(4) 0.033(3) 0.064(4) 0.003(3) -0.017(3) -0.002(3)
C59 0.067(5) 0.029(3) 0.083(5) -0.002(4) -0.028(4) 0.002(3)
C60 0.075(5) 0.046(4) 0.089(6) -0.023(4) -0.036(5) 0.015(4)
C61 0.068(5) 0.087(6) 0.057(4) -0.020(4) -0.008(4) 0.017(4)
C62 0.053(4) 0.051(4) 0.051(4) -0.004(3) -0.008(3) 0.002(3)
C63 0.043(4) 0.054(4) 0.052(4) 0.017(3) -0.011(3) -0.009(3)
C64 0.068(5) 0.088(6) 0.062(5) 0.016(4) 0.016(4) -0.007(4)
C65 0.097(7) 0.126(8) 0.072(6) 0.022(6) 0.017(5) -0.017(6)
C66 0.087(6) 0.126(8) 0.066(5) 0.010(5) 0.008(5) -0.045(6)
C67 0.108(7) 0.104(6) 0.075(5) 0.050(5) -0.026(5) -0.037(6)
C68 0.066(5) 0.084(5) 0.070(5) 0.028(4) -0.009(4) -0.012(4)
C69 0.045(4) 0.029(3) 0.054(4) 0.006(3) -0.003(3) -0.003(3)
C70 0.073(5) 0.092(6) 0.088(5) -0.034(5) 0.014(4) -0.035(5)
C71 0.110(7) 0.106(7) 0.121(7) -0.060(6) 0.032(6) -0.038(6)
C72 0.091(6) 0.069(5) 0.105(6) -0.021(5) -0.015(5) -0.022(5)
C73 0.064(5) 0.054(4) 0.111(6) 0.006(4) -0.022(5) -0.029(4)
C74 0.050(4) 0.055(4) 0.082(5) 0.003(4) -0.006(4) -0.016(3)
C75 0.066(4) 0.052(4) 0.055(4) -0.003(3) -0.005(3) 0.025(3)
C76 0.080(5) 0.053(4) 0.064(5) 0.000(4) 0.011(4) -0.002(4)
C77 0.116(7) 0.074(5) 0.052(5) 0.008(4) 0.019(5) 0.005(5)
C78 0.143(10) 0.135(10) 0.075(6) -0.012(6) 0.003(6) 0.025(8)
C79B 0.062(9) 0.067(9) 0.069(8) -0.001(7) -0.018(6) 0.028(7)
C79A 0.056(8) 0.057(8) 0.056(7) 0.010(6) -0.005(6) 0.028(6)
C80A 0.046(6) 0.055(6) 0.062(6) -0.006(6) 0.000(6) 0.021(6)
C80B 0.087(9) 0.102(9) 0.085(8) -0.007(7) 0.019(7) 0.010(7)
C83 0.156(11) 0.134(10) 0.105(8) -0.004(7) -0.016(7) 0.030(8)
C84 0.095(7) 0.159(11) 0.121(8) 0.040(8) 0.002(6) -0.024(7)
Cl1 0.115(3) 0.173(4) 0.339(6) -0.082(4) 0.018(3) -0.009(2)
Cl2 0.198(4) 0.155(3) 0.136(3) 0.026(2) 0.067(3) -0.006(3)
Cl3 0.234(4) 0.198(4) 0.119(2) 0.028(3) 0.006(3) -0.085(3)
Cl4A 0.333(17) 0.172(10) 0.276(15) 0.034(9) 0.043(13) 0.039(10)
Cl4B 0.146(6) 0.192(8) 0.156(7) 0.091(6) -0.026(5) -0.031(6)

loop_
_atom_type_symbol
_atom_type_description
_atom_type_scat_dispersion_real
_atom_type_scat_dispersion_imag
_atom_type_scat_source
Cu Cu 0.3200 1.2650 'International Tables Vol C Tables 4.2.6.8 and 6.1.1.4'
Fe Fe 0.3460 0.8440 'International Tables Vol C Tables 4.2.6.8 and 6.1.1.4'
P P 0.1020 0.0940 'International Tables Vol C Tables 4.2.6.8 and 6.1.1.4'
N N 0.0060 0.0030 'International Tables Vol C Tables 4.2.6.8 and 6.1.1.4'
O O 0.0110 0.0060 'International Tables Vol C Tables 4.2.6.8 and 6.1.1.4'
C C 0.0030 0.0020 'International Tables Vol C Tables 4.2.6.8 and 6.1.1.4'
Cl Cl 0.1480 0.1590 'International Tables Vol C Tables 4.2.6.8 and 6.1.1.4'
H H 0.0000 0.0000 'International Tables Vol C Tables 4.2.6.8 and 6.1.1.4'

loop_
_geom_angle_atom_site_label_1
_geom_angle_atom_site_label_2
_geom_angle_atom_site_label_3
_geom_angle
_geom_angle_site_symmetry_1
_geom_angle_site_symmetry_3
_geom_angle_publ_flag
N1 Cu1 O1 78.99(16) . . ?
N1 Cu1 P2 120.33(15) . . ?
O1 Cu1 P2 114.75(11) . . ?
N1 Cu1 P1 122.69(14) . . ?
O1 Cu1 P1 109.48(12) . . ?
P2 Cu1 P1 107.19(5) . . ?
N2 Cu2 O2 79.95(16) . . ?
N2 Cu2 P3 114.43(14) . . ?
O2 Cu2 P3 113.06(10) . . ?
N2 Cu2 P4 126.02(13) . . ?
O2 Cu2 P4 107.96(11) . . ?
P3 Cu2 P4 110.71(5) . . ?
C8 Fe1 C16 106.7(3) . . ?
C8 Fe1 C10 68.1(3) . . ?
C16 Fe1 C10 161.4(3) . . ?
C8 Fe1 C9 41.0(2) . . ?
C16 Fe1 C9 124.4(3) . . ?
C10 Fe1 C9 40.2(3) . . ?
C8 Fe1 C15 115.2(3) . . ?
C16 Fe1 C15 40.6(2) . . ?
C10 Fe1 C15 123.9(2) . . ?
C9 Fe1 C15 103.2(3) . . ?
C8 Fe1 C12 129.0(2) . . ?
C16 Fe1 C12 40.9(2) . . ?
C10 Fe1 C12 155.5(3) . . ?
C9 Fe1 C12 164.3(3) . . ?
C15 Fe1 C12 68.6(2) . . ?
C8 Fe1 C11 67.9(3) . . ?
C16 Fe1 C11 155.4(2) . . ?
C10 Fe1 C11 41.1(2) . . ?
C9 Fe1 C11 68.3(3) . . ?
C15 Fe1 C11 163.9(2) . . ?
C12 Fe1 C11 122.8(2) . . ?
C8 Fe1 C14 148.1(3) . . ?
C16 Fe1 C14 67.8(3) . . ?
C10 Fe1 C14 106.5(2) . . ?
C9 Fe1 C14 114.4(2) . . ?
C15 Fe1 C14 39.9(3) . . ?
C12 Fe1 C14 68.5(2) . . ?
C11 Fe1 C14 129.7(3) . . ?
C8 Fe1 C13 168.8(2) . . ?
C16 Fe1 C13 67.6(3) . . ?
C10 Fe1 C13 120.3(3) . . ?
C9 Fe1 C13 150.2(2) . . ?
C15 Fe1 C13 67.4(3) . . ?
C12 Fe1 C13 40.5(2) . . ?
C11 Fe1 C13 112.8(3) . . ?
C14 Fe1 C13 40.3(2) . . ?
C8 Fe1 C7 40.8(2) . . ?
C16 Fe1 C7 119.9(2) . . ?
C10 Fe1 C7 68.7(2) . . ?
C9 Fe1 C7 69.0(2) . . ?
C15 Fe1 C7 151.1(3) . . ?
C12 Fe1 C7 111.3(2) . . ?
C11 Fe1 C7 40.4(2) . . ?
C14 Fe1 C7 168.9(3) . . ?
C13 Fe1 C7 132.5(2) . . ?
C47 Fe2 C42 138.9(2) . . ?
C47 Fe2 C41 111.5(2) . . ?
C42 Fe2 C41 41.2(2) . . ?
C47 Fe2 C49 68.3(3) . . ?
C42 Fe2 C49 140.0(2) . . ?
C41 Fe2 C49 178.4(2) . . ?
C47 Fe2 C43 179.0(3) . . ?
C42 Fe2 C43 40.4(2) . . ?
C41 Fe2 C43 68.4(2) . . ?
C49 Fe2 C43 111.8(3) . . ?
C47 Fe2 C48 40.5(2) . . ?
C42 Fe2 C48 179.4(3) . . ?
C41 Fe2 C48 138.4(2) . . ?
C49 Fe2 C48 40.4(3) . . ?
C43 Fe2 C48 140.2(3) . . ?
C47 Fe2 C46 40.9(2) . . ?
C42 Fe2 C46 111.1(2) . . ?
C41 Fe2 C46 112.4(2) . . ?
C49 Fe2 C46 68.6(2) . . ?
C43 Fe2 C46 138.1(2) . . ?
C48 Fe2 C46 68.5(2) . . ?
C47 Fe2 C50 68.4(2) . . ?
C42 Fe2 C50 111.8(2) . . ?
C41 Fe2 C50 140.8(2) . . ?
C49 Fe2 C50 40.7(2) . . ?
C43 Fe2 C50 110.9(3) . . ?
C48 Fe2 C50 68.2(3) . . ?
C46 Fe2 C50 40.7(2) . . ?
C47 Fe2 C44 141.6(3) . . ?
C42 Fe2 C44 67.5(3) . . ?
C41 Fe2 C44 68.4(2) . . ?
C49 Fe2 C44 110.7(2) . . ?
C43 Fe2 C44 39.4(2) . . ?
C48 Fe2 C44 112.9(3) . . ?
C46 Fe2 C44 177.3(2) . . ?
C50 Fe2 C44 137.2(2) . . ?
C47 Fe2 C45 112.8(2) . . ?
C42 Fe2 C45 68.5(2) . . ?
C41 Fe2 C45 40.7(2) . . ?
C49 Fe2 C45 137.8(2) . . ?
C43 Fe2 C45 67.9(2) . . ?
C48 Fe2 C45 111.5(2) . . ?
C46 Fe2 C45 141.3(2) . . ?
C50 Fe2 C45 177.9(2) . . ?
C44 Fe2 C45 40.9(2) . . ?
C7 P1 C23 102.2(3) . . ?
C7 P1 C17 101.5(2) . . ?
C23 P1 C17 103.0(3) . . ?
C7 P1 Cu1 118.70(18) . . ?
C23 P1 Cu1 113.46(19) . . ?
C17 P1 Cu1 115.84(19) . . ?
C12 P2 C29 101.8(3) . . ?
C12 P2 C35 102.9(3) . . ?
C29 P2 C35 104.1(3) . . ?
C12 P2 Cu1 116.13(18) . . ?
C29 P2 Cu1 116.05(18) . . ?
C35 P2 Cu1 114.06(19) . . ?
C41 P3 C57 101.7(2) . . ?
C41 P3 C51 103.6(3) . . ?
C57 P3 C51 102.3(3) . . ?
C41 P3 Cu2 113.51(17) . . ?
C57 P3 Cu2 118.4(2) . . ?
C51 P3 Cu2 115.29(19) . . ?
C63 P4 C46 101.5(3) . . ?
C63 P4 C69 100.8(3) . . ?
C46 P4 C69 100.4(2) . . ?
C63 P4 Cu2 114.85(19) . . ?
C46 P4 Cu2 116.46(18) . . ?
C69 P4 Cu2 119.9(2) . . ?
C6 N1 C79A 116.2(7) . . ?
C6 N1 C79B 116.7(8) . . ?
C6 N1 Cu1 117.2(4) . . ?
C79A N1 Cu1 126.2(7) . . ?
C79B N1 Cu1 125.2(8) . . ?
C4 N2 C75 117.2(4) . . ?
C4 N2 Cu2 114.7(4) . . ?
C75 N2 Cu2 128.1(3) . . ?
C1 O1 Cu1 112.5(4) . . ?
C3 O2 Cu2 112.4(3) . . ?
O1 C1 C2 123.9(5) . . ?
O1 C1 C6 118.0(5) . . ?
C2 C1 C6 118.1(5) . . ?
N1 C6 C5 127.4(5) . . ?
N1 C6 C1 113.3(4) . . ?
C5 C6 C1 119.3(5) . . ?
C6 C5 C4 121.9(5) . . ?
C6 C5 H3 119.0 . . ?
C4 C5 H3 119.0 . . ?
N2 C4 C5 126.6(5) . . ?
N2 C4 C3 115.5(4) . . ?
C5 C4 C3 117.9(5) . . ?
O2 C3 C2 122.9(5) . . ?
O2 C3 C4 117.1(4) . . ?
C2 C3 C4 120.0(5) . . ?
C3 C2 C1 122.7(5) . . ?
C3 C2 H6 118.6 . . ?
C1 C2 H6 118.6 . . ?
C11 C7 C8 106.3(5) . . ?
C11 C7 P1 128.4(5) . . ?
C8 C7 P1 125.4(4) . . ?
C11 C7 Fe1 69.4(3) . . ?
C8 C7 Fe1 67.9(3) . . ?
P1 C7 Fe1 127.4(3) . . ?
C9 C8 C7 109.5(5) . . ?
C9 C8 Fe1 70.1(3) . . ?
C7 C8 Fe1 71.3(3) . . ?
C9 C8 H8 125.3 . . ?
C7 C8 H8 125.3 . . ?
Fe1 C8 H8 125.0 . . ?
C10 C9 C8 107.5(5) . . ?
C10 C9 Fe1 69.8(3) . . ?
C8 C9 Fe1 69.0(3) . . ?
C10 C9 H9 126.3 . . ?
C8 C9 H9 126.3 . . ?
Fe1 C9 H9 126.6 . . ?
C9 C10 C11 108.5(5) . . ?
C9 C10 Fe1 70.1(4) . . ?
C11 C10 Fe1 70.3(3) . . ?
C9 C10 H10 125.8 . . ?
C11 C10 H10 125.8 . . ?
Fe1 C10 H10 125.5 . . ?
C7 C11 C10 108.3(6) . . ?
C7 C11 Fe1 70.3(3) . . ?
C10 C11 Fe1 68.7(4) . . ?
C7 C11 H11 125.8 . . ?
C10 C11 H11 125.8 . . ?
Fe1 C11 H11 126.8 . . ?
C13 C12 C16 106.2(5) . . ?
C13 C12 P2 130.8(5) . . ?
C16 C12 P2 123.0(4) . . ?
C13 C12 Fe1 70.1(3) . . ?
C16 C12 Fe1 68.9(3) . . ?
P2 C12 Fe1 127.6(3) . . ?
C14 C13 C12 109.0(6) . . ?
C14 C13 Fe1 69.8(3) . . ?
C12 C13 Fe1 69.4(3) . . ?
C14 C13 H13 125.5 . . ?
C12 C13 H13 125.5 . . ?
Fe1 C13 H13 126.9 . . ?
C15 C14 C13 107.6(5) . . ?
C15 C14 Fe1 69.2(4) . . ?
C13 C14 Fe1 69.9(3) . . ?
C15 C14 H14 126.2 . . ?
C13 C14 H14 126.2 . . ?
Fe1 C14 H14 126.2 . . ?
C14 C15 C16 108.6(6) . . ?
C14 C15 Fe1 70.8(4) . . ?
C16 C15 Fe1 69.5(4) . . ?
C14 C15 H15 125.7 . . ?
C16 C15 H15 125.7 . . ?
Fe1 C15 H15 125.5 . . ?
C15 C16 C12 108.6(6) . . ?
C15 C16 Fe1 69.9(4) . . ?
C12 C16 Fe1 70.2(3) . . ?
C15 C16 H16 125.7 . . ?
C12 C16 H16 125.7 . . ?
Fe1 C16 H16 125.8 . . ?
C22 C17 C18 119.6(5) . . ?
C22 C17 P1 116.9(4) . . ?
C18 C17 P1 123.5(4) . . ?
C19 C18 C17 119.7(5) . . ?
C19 C18 H18 120.1 . . ?
C17 C18 H18 120.1 . . ?
C20 C19 C18 120.3(6) . . ?
C20 C19 H19 119.9 . . ?
C18 C19 H19 119.9 . . ?
C19 C20 C21 121.0(6) . . ?
C19 C20 H20 119.5 . . ?
C21 C20 H20 119.5 . . ?
C20 C21 C22 119.3(6) . . ?
C20 C21 H21 120.4 . . ?
C22 C21 H21 120.4 . . ?
C17 C22 C21 120.1(6) . . ?
C17 C22 H22 120.0 . . ?
C21 C22 H22 120.0 . . ?
C28 C23 C24 118.9(6) . . ?
C28 C23 P1 123.2(5) . . ?
C24 C23 P1 117.9(5) . . ?
C25 C24 C23 120.0(7) . . ?
C25 C24 H24 120.0 . . ?
C23 C24 H24 120.0 . . ?
C26 C25 C24 120.5(7) . . ?
C26 C25 H25 119.8 . . ?
C24 C25 H25 119.8 . . ?
C25 C26 C27 119.9(7) . . ?
C25 C26 H26 120.1 . . ?
C27 C26 H26 120.1 . . ?
C28 C27 C26 119.9(7) . . ?
C28 C27 H27 120.0 . . ?
C26 C27 H27 120.0 . . ?
C23 C28 C27 120.8(7) . . ?
C23 C28 H28 119.6 . . ?
C27 C28 H28 119.6 . . ?
C30 C29 C34 117.6(6) . . ?
C30 C29 P2 119.6(5) . . ?
C34 C29 P2 122.8(4) . . ?
C31 C30 C29 121.9(7) . . ?
C31 C30 H30 119.0 . . ?
C29 C30 H30 119.0 . . ?
C32 C31 C30 119.7(7) . . ?
C32 C31 H31 120.1 . . ?
C30 C31 H31 120.1 . . ?
C31 C32 C33 120.2(7) . . ?
C31 C32 H32 119.9 . . ?
C33 C32 H32 119.9 . . ?
C32 C33 C34 120.0(7) . . ?
C32 C33 H33 120.0 . . ?
C34 C33 H33 120.0 . . ?
C33 C34 C29 120.5(6) . . ?
C33 C34 H34 119.7 . . ?
C29 C34 H34 119.7 . . ?
C40 C35 C36 119.7(6) . . ?
C40 C35 P2 118.9(4) . . ?
C36 C35 P2 121.1(5) . . ?
C37 C36 C35 119.8(6) . . ?
C37 C36 H36 120.1 . . ?
C35 C36 H36 120.1 . . ?
C38 C37 C36 121.1(7) . . ?
C38 C37 H37 119.4 . . ?
C36 C37 H37 119.4 . . ?
C37 C38 C39 119.1(7) . . ?
C37 C38 H38 120.5 . . ?
C39 C38 H38 120.5 . . ?
C38 C39 C40 120.6(7) . . ?
C38 C39 H39 119.7 . . ?
C40 C39 H39 119.7 . . ?
C35 C40 C39 119.6(6) . . ?
C35 C40 H40 120.2 . . ?
C39 C40 H40 120.2 . . ?
C45 C41 C42 107.6(5) . . ?
C45 C41 P3 129.0(4) . . ?
C42 C41 P3 123.5(4) . . ?
C45 C41 Fe2 70.5(3) . . ?
C42 C41 Fe2 69.4(3) . . ?
P3 C41 Fe2 124.3(3) . . ?
C43 C42 C41 107.8(5) . . ?
C43 C42 Fe2 70.4(4) . . ?
C41 C42 Fe2 69.4(3) . . ?
C43 C42 H42 126.1 . . ?
C41 C42 H42 126.1 . . ?
Fe2 C42 H42 125.7 . . ?
C44 C43 C42 108.9(5) . . ?
C44 C43 Fe2 70.5(4) . . ?
C42 C43 Fe2 69.3(3) . . ?
C44 C43 H43 125.5 . . ?
C42 C43 H43 125.5 . . ?
Fe2 C43 H43 126.3 . . ?
C43 C44 C45 108.8(5) . . ?
C43 C44 Fe2 70.1(4) . . ?
C45 C44 Fe2 69.7(3) . . ?
C43 C44 H44 125.6 . . ?
C45 C44 H44 125.6 . . ?
Fe2 C44 H44 126.2 . . ?
C41 C45 C44 106.9(5) . . ?
C41 C45 Fe2 68.8(3) . . ?
C44 C45 Fe2 69.4(3) . . ?
C41 C45 H45 126.6 . . ?
C44 C45 H45 126.6 . . ?
Fe2 C45 H45 126.8 . . ?
C50 C46 C47 107.2(5) . . ?
C50 C46 P4 127.3(4) . . ?
C47 C46 P4 125.4(4) . . ?
C50 C46 Fe2 69.8(3) . . ?
C47 C46 Fe2 68.9(3) . . ?
P4 C46 Fe2 125.1(3) . . ?
C48 C47 C46 108.6(5) . . ?
C48 C47 Fe2 70.4(4) . . ?
C46 C47 Fe2 70.2(3) . . ?
C48 C47 H47 125.7 . . ?
C46 C47 H47 125.7 . . ?
Fe2 C47 H47 125.3 . . ?
C47 C48 C49 108.2(5) . . ?
C47 C48 Fe2 69.2(3) . . ?
C49 C48 Fe2 69.7(4) . . ?
C47 C48 H48 125.9 . . ?
C49 C48 H48 125.9 . . ?
Fe2 C48 H48 126.8 . . ?
C48 C49 C50 108.0(5) . . ?
C48 C49 Fe2 69.8(3) . . ?
C50 C49 Fe2 69.9(3) . . ?
C48 C49 H49 126.0 . . ?
C50 C49 H49 126.0 . . ?
Fe2 C49 H49 125.9 . . ?
C49 C50 C46 108.0(5) . . ?
C49 C50 Fe2 69.4(3) . . ?
C46 C50 Fe2 69.5(3) . . ?
C49 C50 H50 126.0 . . ?
C46 C50 H50 126.0 . . ?
Fe2 C50 H50 126.6 . . ?
C56 C51 C52 118.8(6) . . ?
C56 C51 P3 117.8(6) . . ?
C52 C51 P3 123.3(5) . . ?
C53 C52 C51 120.8(7) . . ?
C53 C52 H52 119.6 . . ?
C51 C52 H52 119.6 . . ?
C54 C53 C52 118.3(9) . . ?
C54 C53 H53 120.8 . . ?
C52 C53 H53 120.8 . . ?
C55 C54 C53 121.2(9) . . ?
C55 C54 H54 119.4 . . ?
C53 C54 H54 119.4 . . ?
C54 C55 C56 120.9(8) . . ?
C54 C55 H55 119.5 . . ?
C56 C55 H55 119.5 . . ?
C55 C56 C51 120.0(8) . . ?
C55 C56 H56 120.0 . . ?
C51 C56 H56 120.0 . . ?
C62 C57 C58 118.9(6) . . ?
C62 C57 P3 118.2(4) . . ?
C58 C57 P3 122.9(5) . . ?
C57 C58 C59 120.9(7) . . ?
C57 C58 H58 119.6 . . ?
C59 C58 H58 119.6 . . ?
C60 C59 C58 118.9(7) . . ?
C60 C59 H59 120.5 . . ?
C58 C59 H59 120.5 . . ?
C59 C60 C61 122.4(7) . . ?
C59 C60 H60 118.8 . . ?
C61 C60 H60 118.8 . . ?
C60 C61 C62 118.9(8) . . ?
C60 C61 H61 120.6 . . ?
C62 C61 H61 120.6 . . ?
C57 C62 C61 120.0(7) . . ?
C57 C62 H62 120.0 . . ?
C61 C62 H62 120.0 . . ?
C64 C63 C68 118.8(7) . . ?
C64 C63 P4 124.1(5) . . ?
C68 C63 P4 117.0(6) . . ?
C65 C64 C63 122.7(8) . . ?
C65 C64 H64 118.6 . . ?
C63 C64 H64 118.6 . . ?
C66 C65 C64 119.2(10) . . ?
C66 C65 H65 120.4 . . ?
C64 C65 H65 120.4 . . ?
C65 C66 C67 122.6(9) . . ?
C65 C66 H66 118.7 . . ?
C67 C66 H66 118.7 . . ?
C66 C67 C68 117.0(8) . . ?
C66 C67 H67 121.5 . . ?
C68 C67 H67 121.5 . . ?
C63 C68 C67 119.5(8) . . ?
C63 C68 H68 120.3 . . ?
C67 C68 H68 120.3 . . ?
C70 C69 C74 118.0(6) . . ?
C70 C69 P4 120.1(5) . . ?
C74 C69 P4 121.8(5) . . ?
C69 C70 C71 121.7(8) . . ?
C69 C70 H70 119.1 . . ?
C71 C70 H70 119.1 . . ?
C72 C71 C70 119.0(9) . . ?
C72 C71 H71 120.5 . . ?
C70 C71 H71 120.5 . . ?
C71 C72 C73 120.0(8) . . ?
C71 C72 H72 120.0 . . ?
C73 C72 H72 120.0 . . ?
C72 C73 C74 120.9(8) . . ?
C72 C73 H73 119.5 . . ?
C74 C73 H73 119.5 . . ?
C73 C74 C69 120.2(7) . . ?
C73 C74 H74 119.9 . . ?
C69 C74 H74 119.9 . . ?
N2 C75 C76 115.5(5) . . ?
N2 C75 H75A 108.4 . . ?
C76 C75 H75A 108.4 . . ?
N2 C75 H75B 108.4 . . ?
C76 C75 H75B 108.4 . . ?
H75A C75 H75B 107.5 . . ?
C75 C76 C77 110.9(6) . . ?
C75 C76 H76A 109.5 . . ?
C77 C76 H76A 109.5 . . ?
C75 C76 H76B 109.5 . . ?
C77 C76 H76B 109.5 . . ?
H76A C76 H76B 108.0 . . ?
C78 C77 C76 114.9(7) . . ?
C78 C77 H77A 108.6 . . ?
C76 C77 H77A 108.6 . . ?
C78 C77 H77B 108.6 . . ?
C76 C77 H77B 108.6 . . ?
H77A C77 H77B 107.5 . . ?
C77 C78 H78A 109.5 . . ?
C77 C78 H78B 109.5 . . ?
H78A C78 H78B 109.5 . . ?
C77 C78 H78C 109.5 . . ?
H78A C78 H78C 109.5 . . ?
H78B C78 H78C 109.5 . . ?
N1 C79B C80B 103.9(12) . . ?
N1 C79B H79A 111.0 . . ?
C80B C79B H79A 111.0 . . ?
N1 C79B H79B 111.0 . . ?
C80B C79B H79B 111.0 . . ?
H79A C79B H79B 109.0 . . ?
N1 C79A C80A 111.5(12) . . ?
N1 C79A H79C 109.3 . . ?
C80A C79A H79C 109.3 . . ?
N1 C79A H79D 109.3 . . ?
C80A C79A H79D 109.3 . . ?
H79C C79A H79D 108.0 . . ?
C81A C80A C79A 109.2(13) . . ?
C81A C80A H80A 109.8 . . ?
C79A C80A H80A 109.8 . . ?
C81A C80A H80B 109.8 . . ?
C79A C80A H80B 109.8 . . ?
H80A C80A H80B 108.3 . . ?
C81B C80B C79B 118.6(15) . . ?
C81B C80B H80C 107.7 . . ?
C79B C80B H80C 107.7 . . ?
C81B C80B H80D 107.7 . . ?
C79B C80B H80D 107.7 . . ?
H80C C80B H80D 107.1 . . ?
C80A C81A C82A 111.2(13) . . ?
C80A C81A H81A 109.4 . . ?
C82A C81A H81A 109.4 . . ?
C80A C81A H81B 109.4 . . ?
C82A C81A H81B 109.4 . . ?
H81A C81A H81B 108.0 . . ?
C80B C81B C82B 106.6(14) . . ?
C80B C81B H81C 110.4 . . ?
C82B C81B H81C 110.4 . . ?
C80B C81B H81D 110.4 . . ?
C82B C81B H81D 110.4 . . ?
H81C C81B H81D 108.6 . . ?
C81B C82B H82D 109.5 . . ?
C81B C82B H82E 109.5 . . ?
H82D C82B H82E 109.5 . . ?
C81B C82B H82F 109.5 . . ?
H82D C82B H82F 109.5 . . ?
H82E C82B H82F 109.5 . . ?
Cl1 C83 Cl2 113.0(7) . . ?
Cl1 C83 H83A 109.0 . . ?
Cl2 C83 H83A 109.0 . . ?
Cl1 C83 H83B 109.0 . . ?
Cl2 C83 H83B 109.0 . . ?
H83A C83 H83B 107.8 . . ?
Cl3 C84 Cl4B 116.7(6) . . ?
Cl3 C84 Cl4A 102.7(8) . . ?
Cl4B C84 Cl4A 46.9(6) . . ?
Cl3 C84 H84A 111.2 . . ?
Cl4B C84 H84A 130.5 . . ?
Cl4A C84 H84A 111.2 . . ?
Cl3 C84 H84B 111.2 . . ?
Cl4B C84 H84B 64.4 . . ?
Cl4A C84 H84B 111.2 . . ?
H84A C84 H84B 109.1 . . ?

loop_
_geom_bond_atom_site_label_1
_geom_bond_atom_site_label_2
_geom_bond_distance
_geom_bond_site_symmetry_2
_geom_bond_publ_flag
Cu1 N1 2.001(4) . ?
Cu1 O1 2.119(4) . ?
Cu1 P2 2.2435(15) . ?
Cu1 P1 2.2452(16) . ?
Cu2 N2 2.026(4) . ?
Cu2 O2 2.100(3) . ?
Cu2 P3 2.2547(15) . ?
Cu2 P4 2.2600(16) . ?
Fe1 C8 2.019(5) . ?
Fe1 C16 2.029(6) . ?
Fe1 C10 2.030(6) . ?
Fe1 C9 2.034(6) . ?
Fe1 C15 2.034(7) . ?
Fe1 C12 2.047(5) . ?
Fe1 C11 2.051(6) . ?
Fe1 C14 2.055(6) . ?
Fe1 C13 2.056(5) . ?
Fe1 C7 2.063(5) . ?
Fe2 C47 2.031(6) . ?
Fe2 C42 2.033(6) . ?
Fe2 C41 2.033(5) . ?
Fe2 C49 2.046(6) . ?
Fe2 C43 2.047(6) . ?
Fe2 C48 2.047(6) . ?
Fe2 C46 2.048(5) . ?
Fe2 C50 2.052(6) . ?
Fe2 C44 2.052(6) . ?
Fe2 C45 2.056(6) . ?
P1 C7 1.816(5) . ?
P1 C23 1.827(6) . ?
P1 C17 1.831(5) . ?
P2 C12 1.812(5) . ?
P2 C29 1.831(6) . ?
P2 C35 1.834(6) . ?
P3 C41 1.814(5) . ?
P3 C57 1.829(5) . ?
P3 C51 1.833(6) . ?
P4 C63 1.818(7) . ?
P4 C46 1.820(5) . ?
P4 C69 1.824(6) . ?
N1 C6 1.312(6) . ?
N1 C79A 1.476(12) . ?
N1 C79B 1.489(13) . ?
N2 C4 1.315(7) . ?
N2 C75 1.473(7) . ?
O1 C1 1.262(6) . ?
O2 C3 1.287(6) . ?
C1 C2 1.397(7) . ?
C1 C6 1.509(8) . ?
C6 C5 1.400(7) . ?
C5 C4 1.416(7) . ?
C5 H3 0.9300 . ?
C4 C3 1.498(8) . ?
C3 C2 1.383(7) . ?
C2 H6 0.9300 . ?
C7 C11 1.420(8) . ?
C7 C8 1.423(8) . ?
C8 C9 1.418(8) . ?
C8 H8 0.9300 . ?
C9 C10 1.395(9) . ?
C9 H9 0.9300 . ?
C10 C11 1.431(8) . ?
C10 H10 0.9300 . ?
C11 H11 0.9300 . ?
C12 C13 1.420(8) . ?
C12 C16 1.424(8) . ?
C13 C14 1.415(9) . ?
C13 H13 0.9300 . ?
C14 C15 1.396(10) . ?
C14 H14 0.9300 . ?
C15 C16 1.410(8) . ?
C15 H15 0.9300 . ?
C16 H16 0.9300 . ?
C17 C22 1.386(8) . ?
C17 C18 1.399(8) . ?
C18 C19 1.385(8) . ?
C18 H18 0.9300 . ?
C19 C20 1.362(9) . ?
C19 H19 0.9300 . ?
C20 C21 1.385(9) . ?
C20 H20 0.9300 . ?
C21 C22 1.395(8) . ?
C21 H21 0.9300 . ?
C22 H22 0.9300 . ?
C23 C28 1.376(9) . ?
C23 C24 1.400(8) . ?
C24 C25 1.389(9) . ?
C24 H24 0.9300 . ?
C25 C26 1.357(10) . ?
C25 H25 0.9300 . ?
C26 C27 1.396(11) . ?
C26 H26 0.9300 . ?
C27 C28 1.376(10) . ?
C27 H27 0.9300 . ?
C28 H28 0.9300 . ?
C29 C30 1.377(8) . ?
C29 C34 1.382(8) . ?
C30 C31 1.368(9) . ?
C30 H30 0.9300 . ?
C31 C32 1.351(10) . ?
C31 H31 0.9300 . ?
C32 C33 1.372(10) . ?
C32 H32 0.9300 . ?
C33 C34 1.378(9) . ?
C33 H33 0.9300 . ?
C34 H34 0.9300 . ?
C35 C40 1.380(8) . ?
C35 C36 1.384(8) . ?
C36 C37 1.379(9) . ?
C36 H36 0.9300 . ?
C37 C38 1.373(10) . ?
C37 H37 0.9300 . ?
C38 C39 1.377(10) . ?
C38 H38 0.9300 . ?
C39 C40 1.396(9) . ?
C39 H39 0.9300 . ?
C40 H40 0.9300 . ?
C41 C45 1.422(7) . ?
C41 C42 1.431(7) . ?
C42 C43 1.407(8) . ?
C42 H42 0.9300 . ?
C43 C44 1.383(9) . ?
C43 H43 0.9300 . ?
C44 C45 1.435(8) . ?
C44 H44 0.9300 . ?
C45 H45 0.9300 . ?
C46 C50 1.426(7) . ?
C46 C47 1.426(8) . ?
C47 C48 1.411(8) . ?
C47 H47 0.9300 . ?
C48 C49 1.414(9) . ?
C48 H48 0.9300 . ?
C49 C50 1.426(8) . ?
C49 H49 0.9300 . ?
C50 H50 0.9300 . ?
C51 C56 1.374(9) . ?
C51 C52 1.393(9) . ?
C52 C53 1.388(10) . ?
C52 H52 0.9300 . ?
C53 C54 1.374(12) . ?
C53 H53 0.9300 . ?
C54 C55 1.346(12) . ?
C54 H54 0.9300 . ?
C55 C56 1.373(11) . ?
C55 H55 0.9300 . ?
C56 H56 0.9300 . ?
C57 C62 1.381(8) . ?
C57 C58 1.387(8) . ?
C58 C59 1.388(9) . ?
C58 H58 0.9300 . ?
C59 C60 1.341(11) . ?
C59 H59 0.9300 . ?
C60 C61 1.371(11) . ?
C60 H60 0.9300 . ?
C61 C62 1.395(9) . ?
C61 H61 0.9300 . ?
C62 H62 0.9300 . ?
C63 C64 1.390(10) . ?
C63 C68 1.398(9) . ?
C64 C65 1.376(10) . ?
C64 H64 0.9300 . ?
C65 C66 1.332(12) . ?
C65 H65 0.9300 . ?
C66 C67 1.431(13) . ?
C66 H66 0.9300 . ?
C67 C68 1.440(11) . ?
C67 H67 0.9300 . ?
C68 H68 0.9300 . ?
C69 C70 1.341(9) . ?
C69 C74 1.402(9) . ?
C70 C71 1.424(11) . ?
C70 H70 0.9300 . ?
C71 C72 1.353(12) . ?
C71 H71 0.9300 . ?
C72 C73 1.361(11) . ?
C72 H72 0.9300 . ?
C73 C74 1.382(10) . ?
C73 H73 0.9300 . ?
C74 H74 0.9300 . ?
C75 C76 1.491(9) . ?
C75 H75A 0.9700 . ?
C75 H75B 0.9700 . ?
C76 C77 1.516(9) . ?
C76 H76A 0.9700 . ?
C76 H76B 0.9700 . ?
C77 C78 1.480(12) . ?
C77 H77A 0.9700 . ?
C77 H77B 0.9700 . ?
C78 H78A 0.9600 . ?
C78 H78B 0.9600 . ?
C78 H78C 0.9600 . ?
C79B C80B 1.574(14) . ?
C79B H79A 0.9700 . ?
C79B H79B 0.9700 . ?
C79A C80A 1.553(13) . ?
C79A H79C 0.9700 . ?
C79A H79D 0.9700 . ?
C80A C81A 1.523(13) . ?
C80A H80A 0.9700 . ?
C80A H80B 0.9700 . ?
C80B C81B 1.498(13) . ?
C80B H80C 0.9700 . ?
C80B H80D 0.9700 . ?
C81A C82A 1.586(13) . ?
C81A H81A 0.9700 . ?
C81A H81B 0.9700 . ?
C81B C82B 1.562(13) . ?
C81B H81C 0.9700 . ?
C81B H81D 0.9700 . ?
C82A H82A 0.9600 . ?
C82A H82B 0.9600 . ?
C82A H82C 0.9600 . ?
C82B H82D 0.9600 . ?
C82B H82E 0.9600 . ?
C82B H82F 0.9600 . ?
C83 Cl1 1.698(11) . ?
C83 Cl2 1.733(10) . ?
C83 H83A 0.9700 . ?
C83 H83B 0.9700 . ?
C84 Cl3 1.661(10) . ?
C84 Cl4B 1.684(12) . ?
C84 Cl4A 1.686(16) . ?
C84 H84A 0.9700 . ?
C84 H84B 0.9700 . ?
